data_2101758
loop_
_publ_author_name
'Marsh, R. E.'

_publ_section_title
;
 The perils of <i>Cc</i> revisited
;
_journal_issue 2
_journal_name_full 'Acta Crystallographica Section B'
_journal_page_first 317
_journal_page_last 322
_journal_paper_doi 10.1107/S010876819601381X
_journal_volume 53
_journal_year 1997
_chemical_formula_moiety 'C24 H67 N16 Si4, 3(N3)'
_chemical_formula_sum 'C24 H67 N25 Si4'
_space_group_IT_number 161
_symmetry_cell_setting rhombohedral
_symmetry_space_group_name_Hall 'R 3 -2"c'
_symmetry_space_group_name_H-M 'R 3 c :H'
_audit_creation_method CSD-QUEST3D-V5
_cell_angle_alpha 90
_cell_angle_beta 90
_cell_angle_gamma 120
_cell_formula_units_Z 6
_cell_length_a 22.643
_cell_length_b 22.643
_cell_length_c 13.401
_cell_volume 5950.258
_cod_data_source_file an0533.cif
_cod_data_source_block CSD_CIF_MIF_KEVWUD01
_cod_depositor_comments
;

  Added moiety chemical formula from Marsh (1997) paper. The summary
  chemical formula is calculated from moiety formula using 'AdHocParser'
  (svn://www.crystallography.net/cod-tools/trunk/Formulae/AdHocParser.yp,
  revision 1441.)

  Removing 14 atoms which were symmetric equivalents of the atoms from
  the asymmetric unit.

  Andrius Merkys
  2013-11-06
;
_cod_original_sg_symbol_H-M 'R 3 c'
_cod_database_code 2101758

loop_
_symmetry_equiv_pos_as_xyz
x,y,z
-y,x-y,z
-y,-x,1/2+z
-x+y,-x,z
x,x-y,1/2+z
-x+y,y,1/2+z
1/3+x,2/3+y,2/3+z
1/3-y,2/3+x-y,2/3+z
1/3-y,2/3-x,1/6+z
1/3-x+y,2/3-x,2/3+z
1/3+x,2/3+x-y,1/6+z
1/3-x+y,2/3+y,1/6+z
2/3+x,1/3+y,1/3+z
2/3-y,1/3+x-y,1/3+z
2/3-y,1/3-x,5/6+z
2/3-x+y,1/3-x,1/3+z
2/3+x,1/3+x-y,5/6+z
2/3-x+y,1/3+y,5/6+z

loop_
_atom_site_label
_atom_site_fract_x
_atom_site_fract_y
_atom_site_fract_z
_atom_site_type_symbol
Si1 .0 .0 .0 Si
Si2 .1954 .2311 .1230 Si
N1 .2366 .2927 -.0028 N
N2 .1132 .1919 .0499 N
N3 .2193 .3074 .1828 N
N4 .2452 .1986 .0878 N
N5 .0890 .0529 -.0134 N
N6 .2533 .3872 .3899 N
N7 .2911 .4394 .3578 N
N8 .3294 .4940 .3252 N
N9 .0 .0 -.1552 N
C1 .1165 .2331 -.0425 C
C2 .1867 .2609 -.0862 C
C3 .2623 .3716 .1325 C
C4 .2478 .3614 .0226 C
C5 .2897 .2232 .0007 C
C6 .3010 .2935 -.0224 C
C7 .1200 .0616 -.1125 C
C8 .0676 .0562 -.1879 C
H1 .1094 .2695 -.0241 H
H2 .0829 .2046 -.0895 H
H3 .1911 .2250 -.1152 H
H4 .1945 .2941 -.1356 H
H5 .3089 .3859 .1444 H
H6 .2527 .4052 .1567 H
H7 .2081 .3639 .0075 H
H8 .2854 .3953 -.0140 H
H9 .2685 .1936 -.0544 H
H10 .3319 .2256 .0149 H
H11 .3361 .3264 .0191 H
H12 .3135 .3044 -.0904 H
H13 .1310 .0270 -.1241 H
H14 .1600 .1050 -.1170 H
H15 .0670 .0978 -.1902 H
H16 .0782 .0465 -.2521 H

loop_
_atom_type_symbol
C
H
N
Si
